data_7703912
loop_
_publ_author_name
'Fortu\~no, Consuelo'
'Mart\'in, Antonio'
'Mastrorilli, Piero'
'Latronico, Mario'
'Petrelli, Valentina'
'Todisco, Stefano'

_publ_section_title
;
 Stable mixed-valence diphenylphosphanido bridged
 platinum(ii)-platinum(iv) complexes.
;
_journal_issue 15
_journal_name_full 'Dalton transactions (Cambridge, England : 2003)'
_journal_page_first 4935
_journal_page_last 4955
_journal_paper_doi 10.1039/d0dt00712a
_journal_volume 49
_journal_year 2020
_chemical_formula_moiety 'C49 H28 F10 I N4 P2 Pt2, C16 H36 N'
_chemical_formula_sum 'C65 H64 F10 I N5 P2 Pt2'
_chemical_formula_weight 1684.23
_space_group_crystal_system triclinic
_space_group_IT_number 2
_space_group_name_Hall '-P 1'
_space_group_name_H-M_alt 'P -1'
_atom_sites_solution_hydrogens geom
_audit_creation_method SHELXL-2013
_audit_update_record
;
2020-02-06 deposited with the CCDC.	2020-03-23 downloaded from the CCDC.
;
_cell_angle_alpha 108.174(5)
_cell_angle_beta 103.830(4)
_cell_angle_gamma 90.839(4)
_cell_formula_units_Z 2
_cell_length_a 10.3815(5)
_cell_length_b 14.8245(8)
_cell_length_c 21.6355(12)
_cell_measurement_reflns_used 6296
_cell_measurement_temperature 100(2)
_cell_measurement_theta_max 26.7010
_cell_measurement_theta_min 3.1050
_cell_volume 3057.5(3)
_computing_cell_refinement 'CrysAlisPro 1.171.39.44a (Rigaku OD, 2018)'
_computing_data_collection 'CrysAlisPro 1.171.39.44a (Rigaku OD, 2018)'
_computing_data_reduction 'CrysAlisPro 1.171.39.44a (Rigaku OD, 2018)'
_computing_structure_refinement 'SHELXL-2013 (Sheldrick, 2013)'
_diffrn_ambient_temperature 100(2)
_diffrn_detector_area_resol_mean 16.0655
_diffrn_measured_fraction_theta_full 0.998
_diffrn_measured_fraction_theta_max 0.828
_diffrn_measurement_details
;
List of Runs (angles in degrees, time in seconds):

  # Type    Start    End  Width  t~exp~   \w     \q     \k     \f   Frames
#--------------------------------------------------------------------------
  1  \w     -4.00  24.00   1.00   75.00    --  -11.85 -99.00  90.00   28
  2  \w    -82.00 -57.00   1.00   75.00    --  -11.85-179.00  30.00   25
  3  \w    -29.00  41.00   1.00   75.00    --  -11.85  57.00 -60.00   70
  4  \w     -1.00  81.00   1.00   75.00    --   14.12  57.00-180.00   82
  5  \w     -2.00  57.00   1.00   75.00    --   14.12  57.00 -90.00   59
  6  \w     14.00  78.00   1.00   75.00    --   14.12  57.00  90.00   64
  7  \w      3.00  81.00   1.00   75.00    --   14.12  57.00  30.00   78
;
_diffrn_measurement_device_type 'Xcalibur, Sapphire3'
_diffrn_measurement_method '\w scans'
_diffrn_orient_matrix_type 'CrysAlisPro convention (1999,Acta A55,543-557)'
_diffrn_orient_matrix_UB_11 -0.0142717000
_diffrn_orient_matrix_UB_12 0.0352133000
_diffrn_orient_matrix_UB_13 0.0276876000
_diffrn_orient_matrix_UB_21 -0.0374144000
_diffrn_orient_matrix_UB_22 0.0221646000
_diffrn_orient_matrix_UB_23 -0.0222334000
_diffrn_orient_matrix_UB_31 -0.0582636000
_diffrn_orient_matrix_UB_32 -0.0287899000
_diffrn_orient_matrix_UB_33 -0.0036162000
_diffrn_radiation_type MoK\a
_diffrn_radiation_wavelength 0.71073
_diffrn_reflns_av_R_equivalents 0.0611
_diffrn_reflns_av_unetI/netI 0.0986
_diffrn_reflns_Laue_measured_fraction_full 0.998
_diffrn_reflns_Laue_measured_fraction_max 0.828
_diffrn_reflns_limit_h_max 13
_diffrn_reflns_limit_h_min -11
_diffrn_reflns_limit_k_max 17
_diffrn_reflns_limit_k_min -17
_diffrn_reflns_limit_l_max 26
_diffrn_reflns_limit_l_min -28
_diffrn_reflns_number 26124
_diffrn_reflns_point_group_measured_fraction_full 0.998
_diffrn_reflns_point_group_measured_fraction_max 0.828
_diffrn_reflns_theta_full 25.000
_diffrn_reflns_theta_max 28.255
_diffrn_reflns_theta_min 2.749
_diffrn_source 'fine-focus sealed X-ray tube'
_exptl_absorpt_coefficient_mu 5.204
_exptl_absorpt_correction_T_max 1.00000
_exptl_absorpt_correction_T_min 0.45211
_exptl_absorpt_correction_type multi-scan
_exptl_absorpt_process_details
;
CrysAlisPro 1.171.39.44a (Rigaku Oxford Diffraction, 2018)
Empirical absorption correction using spherical harmonics,
 implemented in SCALE3 ABSPACK scaling algorithm.
;
_exptl_crystal_colour 'pale green'
_exptl_crystal_density_diffrn 1.829
_exptl_crystal_description needle
_exptl_crystal_F_000 1636
_exptl_crystal_size_max 0.43
_exptl_crystal_size_mid 0.09
_exptl_crystal_size_min 0.07
_refine_diff_density_max 4.286
_refine_diff_density_min -3.078
_refine_diff_density_rms 0.284
_refine_ls_extinction_method none
_refine_ls_goodness_of_fit_ref 1.118
_refine_ls_hydrogen_treatment constr
_refine_ls_matrix_type full
_refine_ls_number_parameters 766
_refine_ls_number_reflns 12514
_refine_ls_number_restraints 6
_refine_ls_restrained_S_all 1.118
_refine_ls_R_factor_all 0.1172
_refine_ls_R_factor_gt 0.0826
_refine_ls_shift/su_max 0.001
_refine_ls_shift/su_mean 0.000
_refine_ls_structure_factor_coef Fsqd
_refine_ls_weighting_details 'w=1/[\s^2^(Fo^2^)+(0.0495P)^2^+107.9864P] where P=(Fo^2^+2Fc^2^)/3'
_refine_ls_weighting_scheme calc
_refine_ls_wR_factor_gt 0.1838
_refine_ls_wR_factor_ref 0.2029
_reflns_Friedel_coverage 0.000
_reflns_number_gt 9053
_reflns_number_total 12514
_reflns_threshold_expression 'I > 2\s(I)'
_cod_data_source_file d0dt00712a2.cif
_cod_data_source_block 10_AMT1146
_cod_depositor_comments 'Adding full bibliography for 7703910--7703914.cif.'
_cod_database_code 7703912
_shelx_space_group_comment
;
The symmetry employed for this shelxl refinement is uniquely defined
by the following loop, which should always be used as a source of
symmetry information in preference to the above space-group names.
They are only intended as comments.
;
_shelxl_version_number 2013-4

loop_
_space_group_symop_operation_xyz
'x, y, z'
'-x, -y, -z'

loop_
_atom_site_label
_atom_site_type_symbol
_atom_site_fract_x
_atom_site_fract_y
_atom_site_fract_z
_atom_site_U_iso_or_equiv
_atom_site_adp_type
_atom_site_occupancy
_atom_site_site_symmetry_order
_atom_site_calc_flag
_atom_site_refinement_flags_posn
_atom_site_refinement_flags_adp
_atom_site_refinement_flags_occupancy
_atom_site_disorder_assembly
_atom_site_disorder_group
Pt1 Pt 0.52565(5) 0.24736(4) 0.76380(3) 0.02057(16) Uani 1 1 d . . . . .
Pt2 Pt 0.42003(5) 0.41484(4) 0.67954(3) 0.02162(16) Uani 1 1 d . . . . .
I I 0.45700(11) 0.61186(8) 0.71469(6) 0.0379(3) Uani 1 1 d . . . . .
P1 P 0.4128(3) 0.2492(3) 0.65856(18) 0.0206(8) Uani 1 1 d . . . . .
P2 P 0.4606(4) 0.3993(3) 0.7865(2) 0.0226(8) Uani 1 1 d . . . . .
F1 F 0.3932(8) 0.0223(7) 0.7138(5) 0.034(2) Uani 1 1 d . . . . .
F2 F 0.5063(11) -0.1414(7) 0.6845(6) 0.048(3) Uani 1 1 d . . . . .
F3 F 0.7719(11) -0.1419(7) 0.6958(6) 0.051(3) Uani 1 1 d . . . . .
F4 F 0.9237(10) 0.0249(8) 0.7313(5) 0.047(3) Uani 1 1 d . . . . .
F5 F 0.8151(9) 0.1900(7) 0.7579(5) 0.037(2) Uani 1 1 d . . . . .
F6 F 0.8031(8) 0.3545(7) 0.8733(4) 0.032(2) Uani 1 1 d . . . . .
F7 F 0.9231(8) 0.3435(7) 0.9937(5) 0.038(2) Uani 1 1 d . . . . .
F8 F 0.8059(11) 0.2337(8) 1.0487(5) 0.053(3) Uani 1 1 d . . . . .
F9 F 0.5646(12) 0.1359(9) 0.9809(5) 0.062(4) Uani 1 1 d . . . . .
F10 F 0.4386(9) 0.1465(7) 0.8604(5) 0.042(3) Uani 1 1 d . . . . .
N1 N 0.3929(12) 0.3992(10) 0.5772(6) 0.032(3) Uani 1 1 d . . . . .
N2 N 0.2132(13) 0.4332(10) 0.6725(7) 0.031(3) Uani 1 1 d . . . . .
N3 N 0.1638(15) 0.4946(11) 0.6525(7) 0.037(3) Uani 1 1 d . . . . .
N4 N 0.1060(17) 0.5503(12) 0.6315(8) 0.050(4) Uani 1 1 d . . . . .
C1 C 0.5971(14) 0.1134(11) 0.7355(7) 0.022(3) Uani 1 1 d . . . . .
C2 C 0.5295(16) 0.0290(12) 0.7197(8) 0.031(4) Uani 1 1 d . U . . .
C3 C 0.5816(16) -0.0580(11) 0.7034(8) 0.028(3) Uani 1 1 d . . . . .
C4 C 0.7140(18) -0.0580(12) 0.7098(8) 0.035(4) Uani 1 1 d . . . . .
C5 C 0.7918(15) 0.0253(12) 0.7274(8) 0.029(4) Uani 1 1 d . . . . .
C6 C 0.7333(16) 0.1094(11) 0.7414(7) 0.029(4) Uani 1 1 d . . . . .
C7 C 0.6164(15) 0.2513(11) 0.8617(7) 0.023(3) Uani 1 1 d . . . . .
C8 C 0.7390(14) 0.3019(10) 0.8990(8) 0.024(3) Uani 1 1 d . . . . .
C9 C 0.8017(16) 0.2966(12) 0.9608(8) 0.032(4) Uani 1 1 d . . . . .
C10 C 0.7479(17) 0.2398(12) 0.9884(8) 0.036(4) Uani 1 1 d . . . . .
C11 C 0.6207(18) 0.1921(13) 0.9550(8) 0.039(5) Uani 1 1 d . . . . .
C12 C 0.5604(15) 0.1981(10) 0.8910(8) 0.026(3) Uani 1 1 d . . . . .
C13 C 0.4751(15) 0.1942(12) 0.5867(8) 0.029(4) Uani 1 1 d . . . . .
C14 C 0.3951(16) 0.1766(12) 0.5216(8) 0.034(4) Uani 1 1 d . . . . .
H14 H 0.3048 0.1906 0.5163 0.041 Uiso 1 1 calc R U . . .
C15 C 0.4395(19) 0.1407(14) 0.4656(9) 0.043(5) Uani 1 1 d . . . . .
H15 H 0.3821 0.1290 0.4219 0.052 Uiso 1 1 calc R U . . .
C16 C 0.5731(19) 0.1215(13) 0.4743(10) 0.045(5) Uani 1 1 d . . . . .
H16 H 0.6068 0.0967 0.4359 0.054 Uiso 1 1 calc R U . . .
C17 C 0.6551(17) 0.1374(12) 0.5362(9) 0.038(4) Uani 1 1 d . . . . .
H17 H 0.7452 0.1233 0.5408 0.046 Uiso 1 1 calc R U . . .
C18 C 0.6080(15) 0.1740(11) 0.5929(8) 0.030(4) Uani 1 1 d . . . . .
H18 H 0.6663 0.1856 0.6363 0.036 Uiso 1 1 calc R U . . .
C19 C 0.2462(14) 0.1858(10) 0.6337(7) 0.021(3) Uani 1 1 d . . . . .
C20 C 0.2320(16) 0.0895(12) 0.5945(8) 0.033(4) Uani 1 1 d . . . . .
H20 H 0.3038 0.0620 0.5775 0.040 Uiso 1 1 calc R U . . .
C21 C 0.1137(16) 0.0343(11) 0.5806(9) 0.036(4) Uani 1 1 d . . . . .
H21 H 0.1040 -0.0308 0.5534 0.043 Uiso 1 1 calc R U . . .
C22 C 0.0089(16) 0.0734(12) 0.6059(9) 0.037(4) Uani 1 1 d . . . . .
H22 H -0.0715 0.0349 0.5973 0.044 Uiso 1 1 calc R U . . .
C23 C 0.0227(15) 0.1682(12) 0.6436(9) 0.033(4) Uani 1 1 d . . . . .
H23 H -0.0493 0.1959 0.6603 0.039 Uiso 1 1 calc R U . . .
C24 C 0.1404(14) 0.2234(12) 0.6574(8) 0.029(4) Uani 1 1 d . . . . .
H24 H 0.1487 0.2888 0.6839 0.035 Uiso 1 1 calc R U . . .
C25 C 0.5747(14) 0.4906(9) 0.8570(7) 0.021(3) Uani 1 1 d . . . . .
C26 C 0.6680(15) 0.5566(11) 0.8508(8) 0.028(3) Uani 1 1 d . . . . .
H26 H 0.6685 0.5599 0.8077 0.033 Uiso 1 1 calc R U . . .
C27 C 0.7565(16) 0.6151(12) 0.9069(9) 0.036(4) Uani 1 1 d . . . . .
H27 H 0.8190 0.6583 0.9021 0.043 Uiso 1 1 calc R U . . .
C28 C 0.7576(16) 0.6132(12) 0.9699(9) 0.036(4) Uani 1 1 d . . . . .
H28 H 0.8192 0.6556 1.0083 0.043 Uiso 1 1 calc R U . . .
C29 C 0.6683(15) 0.5490(11) 0.9776(9) 0.032(4) Uani 1 1 d . . . . .
H29 H 0.6690 0.5462 1.0210 0.038 Uiso 1 1 calc R U . . .
C30 C 0.5785(15) 0.4891(13) 0.9206(8) 0.035(4) Uani 1 1 d . . . . .
H30 H 0.5172 0.4455 0.9257 0.042 Uiso 1 1 calc R U . . .
C31 C 0.3111(13) 0.4134(11) 0.8174(7) 0.022(3) Uani 1 1 d . . . . .
C32 C 0.2421(15) 0.3354(11) 0.8217(8) 0.028(3) Uani 1 1 d . . . . .
H32 H 0.2719 0.2738 0.8073 0.034 Uiso 1 1 calc R U . . .
C33 C 0.1291(14) 0.3470(12) 0.8470(8) 0.027(3) Uani 1 1 d . . . . .
H33 H 0.0792 0.2927 0.8470 0.033 Uiso 1 1 calc R U . . .
C34 C 0.0900(15) 0.4361(12) 0.8718(8) 0.031(4) Uani 1 1 d . . . . .
H34 H 0.0161 0.4437 0.8910 0.037 Uiso 1 1 calc R U . . .
C35 C 0.1586(14) 0.5159(12) 0.8688(7) 0.025(3) Uani 1 1 d . . . . .
H35 H 0.1309 0.5776 0.8859 0.031 Uiso 1 1 calc R U . . .
C36 C 0.2677(14) 0.5048(11) 0.8409(7) 0.025(3) Uani 1 1 d . . . . .
H36 H 0.3128 0.5587 0.8377 0.030 Uiso 1 1 calc R U . . .
C37 C 0.2789(15) 0.3985(13) 0.5300(8) 0.034(4) Uani 1 1 d . . . . .
H37 H 0.1975 0.4068 0.5429 0.040 Uiso 1 1 calc R U . . .
C38 C 0.2782(18) 0.3860(15) 0.4632(8) 0.045(5) Uani 1 1 d . . . . .
H38 H 0.1963 0.3831 0.4312 0.054 Uiso 1 1 calc R U . . .
C39 C 0.3940(17) 0.3780(14) 0.4436(9) 0.043(5) Uani 1 1 d . . . . .
H39 H 0.3927 0.3682 0.3979 0.051 Uiso 1 1 calc R U . . .
C40 C 0.5159(16) 0.3842(12) 0.4913(8) 0.029(4) Uani 1 1 d . . . . .
C41 C 0.6436(18) 0.3765(13) 0.4770(9) 0.039(4) Uani 1 1 d . . . . .
H41 H 0.6505 0.3661 0.4323 0.046 Uiso 1 1 calc R U . . .
C42 C 0.7541(17) 0.3838(13) 0.5265(9) 0.041(4) Uani 1 1 d . . . . .
H42 H 0.8385 0.3843 0.5166 0.049 Uiso 1 1 calc R U . . .
C43 C 0.7496(15) 0.3906(11) 0.5915(8) 0.028(3) Uani 1 1 d . . . . .
C44 C 0.8623(15) 0.3856(12) 0.6424(9) 0.034(4) Uani 1 1 d . . . . .
H44 H 0.9475 0.3812 0.6333 0.040 Uiso 1 1 calc R U . . .
C45 C 0.8501(15) 0.3869(11) 0.7037(8) 0.027(3) Uani 1 1 d . . . . .
H45 H 0.9265 0.3816 0.7363 0.033 Uiso 1 1 calc R U . . .
C46 C 0.7250(14) 0.3962(10) 0.7203(8) 0.024(3) Uani 1 1 d . . . . .
H46 H 0.7190 0.3974 0.7637 0.029 Uiso 1 1 calc R U . . .
C47 C 0.6127(14) 0.4034(10) 0.6737(8) 0.023(3) Uani 1 1 d . . . . .
C48 C 0.6264(14) 0.4003(12) 0.6095(8) 0.028(3) Uani 1 1 d . . . . .
C49 C 0.5120(14) 0.3979(11) 0.5576(8) 0.026(3) Uani 1 1 d . . . . .
N5 N 0.7813(12) 0.1374(9) 0.1967(6) 0.025(3) Uani 1 1 d . . . . .
C50 C 0.6542(15) 0.1599(13) 0.1546(9) 0.035(4) Uani 1 1 d . . . . .
H50A H 0.6517 0.2300 0.1693 0.042 Uiso 1 1 calc R U . . .
H50B H 0.6591 0.1395 0.1071 0.042 Uiso 1 1 calc R U . . .
C51 C 0.5268(16) 0.1159(15) 0.1571(9) 0.042(5) Uani 1 1 d . . . . .
H51A H 0.5121 0.1451 0.2024 0.050 Uiso 1 1 calc R U . . .
H51B H 0.5332 0.0469 0.1496 0.050 Uiso 1 1 calc R U . . .
C52 C 0.4093(15) 0.1287(16) 0.1049(10) 0.047(5) Uani 1 1 d . . . . .
H52A H 0.4201 0.0947 0.0594 0.056 Uiso 1 1 calc R U . . .
H52B H 0.4074 0.1974 0.1098 0.056 Uiso 1 1 calc R U . . .
C53 C 0.277(2) 0.091(2) 0.1116(13) 0.077(8) Uani 1 1 d . . . . .
H53A H 0.2032 0.1006 0.0771 0.116 Uiso 1 1 calc R U . . .
H53B H 0.2650 0.1253 0.1563 0.116 Uiso 1 1 calc R U . . .
H53C H 0.2775 0.0227 0.1058 0.116 Uiso 1 1 calc R U . . .
C54 C 0.7978(16) 0.0325(11) 0.1746(8) 0.031(4) Uani 1 1 d . . . . .
H54A H 0.7356 0.0001 0.1909 0.037 Uiso 1 1 calc R U . . .
H54B H 0.8894 0.0235 0.1970 0.037 Uiso 1 1 calc R U . . .
C55 C 0.7744(18) -0.0168(12) 0.0991(9) 0.040(4) Uani 1 1 d . . . . .
H55A H 0.6776 -0.0241 0.0774 0.048 Uiso 1 1 calc R U . . .
H55B H 0.8190 0.0236 0.0801 0.048 Uiso 1 1 calc R U . . .
C56 C 0.826(2) -0.1136(15) 0.0832(10) 0.056(6) Uani 1 1 d . . . . .
H56A H 0.8033 -0.1467 0.1129 0.068 Uiso 1 1 calc R U . . .
H56B H 0.7817 -0.1518 0.0361 0.068 Uiso 1 1 calc R U . . .
C57 C 0.973(2) -0.1088(16) 0.0918(12) 0.065(6) Uani 1 1 d . . . . .
H57A H 1.0010 -0.1736 0.0809 0.097 Uiso 1 1 calc R U . . .
H57B H 1.0182 -0.0723 0.1386 0.097 Uiso 1 1 calc R U . . .
H57C H 0.9966 -0.0775 0.0617 0.097 Uiso 1 1 calc R U . . .
C58 C 0.9029(15) 0.1901(11) 0.1901(8) 0.030(4) Uani 1 1 d . . . . .
H58A H 0.9843 0.1734 0.2172 0.036 Uiso 1 1 calc R U . . .
H58B H 0.9067 0.1669 0.1425 0.036 Uiso 1 1 calc R U . . .
C59 C 0.9041(16) 0.2983(12) 0.2122(8) 0.032(4) Uani 1 1 d . . . . .
H59A H 0.8325 0.3164 0.1803 0.038 Uiso 1 1 calc R U . . .
H59B H 0.8863 0.3215 0.2572 0.038 Uiso 1 1 calc R U . . .
C60 C 1.0372(17) 0.3449(13) 0.2150(9) 0.040(4) Uani 1 1 d . . . . .
H60A H 1.0645 0.3106 0.1737 0.048 Uiso 1 1 calc R U . . .
H60B H 1.0264 0.4114 0.2156 0.048 Uiso 1 1 calc R U . . .
C61 C 1.1459(17) 0.3459(14) 0.2754(11) 0.047(5) Uani 1 1 d . . . . .
H61A H 1.2290 0.3769 0.2744 0.071 Uiso 1 1 calc R U . . .
H61B H 1.1589 0.2802 0.2747 0.071 Uiso 1 1 calc R U . . .
H61C H 1.1207 0.3811 0.3166 0.071 Uiso 1 1 calc R U . . .
C62 C 0.7743(15) 0.1704(11) 0.2704(7) 0.027(3) Uani 1 1 d . . . . .
H62A H 0.7452 0.2356 0.2809 0.032 Uiso 1 1 calc R U . . .
H62B H 0.7039 0.1284 0.2743 0.032 Uiso 1 1 calc R U . . .
C63 C 0.8974(15) 0.1723(11) 0.3229(7) 0.028(3) Uani 1 1 d . . . . .
H63A H 0.9313 0.1087 0.3123 0.033 Uiso 1 1 calc R U . . .
H63B H 0.9668 0.2190 0.3232 0.033 Uiso 1 1 calc R U . . .
C64 C 0.8701(18) 0.1987(13) 0.3904(8) 0.038(4) Uani 1 1 d . . . . .
H64A H 0.8070 0.1483 0.3908 0.046 Uiso 1 1 calc R U . . .
H64B H 0.8265 0.2587 0.3983 0.046 Uiso 1 1 calc R U . . .
C65 C 0.994(2) 0.2119(14) 0.4474(9) 0.048(5) Uani 1 1 d . . . . .
H65A H 0.9691 0.2291 0.4903 0.072 Uiso 1 1 calc R U . . .
H65B H 1.0561 0.2629 0.4482 0.072 Uiso 1 1 calc R U . . .
H65C H 1.0367 0.1523 0.4406 0.072 Uiso 1 1 calc R U . . .

loop_
_atom_site_aniso_label
_atom_site_aniso_U_11
_atom_site_aniso_U_22
_atom_site_aniso_U_33
_atom_site_aniso_U_23
_atom_site_aniso_U_13
_atom_site_aniso_U_12
Pt1 0.0178(3) 0.0225(3) 0.0222(3) 0.0087(2) 0.0047(2) 0.0027(2)
Pt2 0.0193(3) 0.0264(3) 0.0207(3) 0.0111(2) 0.0035(2) 0.0011(2)
I 0.0374(6) 0.0398(7) 0.0386(6) 0.0148(5) 0.0108(5) 0.0054(5)
P1 0.0153(17) 0.028(2) 0.0152(17) 0.0029(15) 0.0039(14) 0.0004(15)
P2 0.0210(19) 0.024(2) 0.026(2) 0.0112(17) 0.0079(15) 0.0017(15)
F1 0.026(5) 0.038(6) 0.047(6) 0.019(5) 0.016(4) 0.003(4)
F2 0.056(7) 0.035(6) 0.062(7) 0.016(5) 0.029(6) 0.001(5)
F3 0.068(7) 0.033(6) 0.057(7) 0.018(5) 0.022(6) 0.032(5)
F4 0.033(6) 0.054(7) 0.057(7) 0.021(6) 0.014(5) 0.024(5)
F5 0.025(5) 0.040(6) 0.047(6) 0.012(5) 0.011(4) 0.006(4)
F6 0.018(4) 0.047(6) 0.029(5) 0.012(4) 0.005(4) -0.002(4)
F7 0.023(5) 0.045(6) 0.036(5) 0.009(5) -0.005(4) -0.002(4)
F8 0.064(7) 0.054(7) 0.034(6) 0.021(5) -0.006(5) -0.006(6)
F9 0.080(8) 0.069(8) 0.042(6) 0.038(6) 0.000(6) -0.035(6)
F10 0.041(6) 0.043(6) 0.040(6) 0.020(5) 0.000(4) -0.020(5)
N1 0.013(6) 0.047(9) 0.021(7) -0.006(6) 0.000(5) 0.000(6)
N2 0.031(7) 0.029(8) 0.033(8) 0.009(6) 0.007(6) 0.006(6)
N3 0.047(9) 0.038(9) 0.022(7) 0.006(6) 0.008(6) 0.011(7)
N4 0.068(11) 0.051(10) 0.042(9) 0.030(8) 0.013(8) 0.032(9)
C1 0.026(8) 0.027(8) 0.011(7) 0.005(6) 0.003(6) 0.014(6)
C2 0.035(5) 0.028(5) 0.030(5) 0.015(4) 0.000(4) 0.009(4)
C3 0.035(9) 0.024(8) 0.030(9) 0.009(7) 0.016(7) -0.002(7)
C4 0.048(10) 0.035(10) 0.033(9) 0.022(8) 0.017(8) 0.020(8)
C5 0.024(8) 0.040(10) 0.031(9) 0.017(7) 0.012(7) 0.016(7)
C6 0.042(9) 0.030(9) 0.017(7) 0.010(7) 0.009(7) 0.001(7)
C7 0.032(8) 0.027(8) 0.008(6) 0.005(6) 0.002(6) 0.010(6)
C8 0.022(7) 0.020(8) 0.028(8) 0.006(6) 0.005(6) 0.004(6)
C9 0.029(8) 0.039(10) 0.020(8) -0.001(7) 0.004(6) 0.011(7)
C10 0.045(10) 0.033(10) 0.023(8) 0.013(7) -0.008(7) -0.004(8)
C11 0.048(10) 0.043(11) 0.024(8) 0.020(8) -0.005(7) -0.030(8)
C12 0.029(8) 0.018(8) 0.031(8) 0.019(7) -0.007(6) -0.010(6)
C13 0.021(8) 0.038(10) 0.022(8) 0.004(7) 0.000(6) 0.011(7)
C14 0.024(8) 0.044(11) 0.032(9) 0.012(8) 0.000(7) 0.002(7)
C15 0.046(11) 0.049(12) 0.027(9) 0.005(8) 0.005(8) 0.001(9)
C16 0.054(12) 0.040(11) 0.038(11) 0.008(9) 0.014(9) 0.015(9)
C17 0.034(9) 0.038(10) 0.053(12) 0.022(9) 0.018(8) 0.011(8)
C18 0.027(8) 0.032(9) 0.029(9) 0.003(7) 0.012(7) 0.004(7)
C19 0.023(7) 0.018(7) 0.020(7) 0.011(6) -0.003(6) 0.001(6)
C20 0.025(8) 0.046(11) 0.027(9) 0.008(8) 0.008(7) 0.004(7)
C21 0.035(9) 0.019(8) 0.051(11) 0.008(8) 0.010(8) 0.007(7)
C22 0.022(8) 0.038(10) 0.052(11) 0.021(9) 0.007(7) 0.000(7)
C23 0.021(8) 0.040(10) 0.042(10) 0.016(8) 0.012(7) 0.006(7)
C24 0.019(7) 0.033(9) 0.033(9) 0.006(7) 0.008(6) 0.010(6)
C25 0.022(7) 0.007(7) 0.026(8) -0.001(6) 0.002(6) -0.006(5)
C26 0.031(8) 0.036(9) 0.026(8) 0.021(7) 0.011(7) 0.004(7)
C27 0.032(9) 0.034(10) 0.038(10) 0.000(8) 0.017(8) -0.012(7)
C28 0.025(8) 0.040(10) 0.036(10) 0.007(8) 0.006(7) 0.000(7)
C29 0.029(8) 0.032(9) 0.036(9) 0.012(7) 0.009(7) 0.006(7)
C30 0.021(8) 0.045(11) 0.031(9) -0.001(8) 0.008(7) 0.003(7)
C31 0.016(7) 0.029(8) 0.022(7) 0.013(6) 0.002(6) 0.004(6)
C32 0.029(8) 0.028(9) 0.031(9) 0.011(7) 0.009(7) 0.007(6)
C33 0.020(7) 0.034(9) 0.026(8) 0.016(7) -0.005(6) 0.001(6)
C34 0.020(8) 0.045(10) 0.024(8) 0.009(7) 0.006(6) -0.005(7)
C35 0.021(7) 0.042(10) 0.023(8) 0.021(7) 0.008(6) 0.014(6)
C36 0.022(7) 0.029(9) 0.027(8) 0.010(7) 0.008(6) -0.002(6)
C37 0.021(8) 0.051(11) 0.028(9) 0.014(8) 0.006(7) -0.004(7)
C38 0.042(10) 0.078(15) 0.015(8) 0.024(9) -0.003(7) -0.016(9)
C39 0.033(9) 0.062(13) 0.032(10) 0.009(9) 0.011(8) 0.008(8)
C40 0.032(9) 0.034(9) 0.020(8) 0.007(7) 0.005(6) -0.003(7)
C41 0.050(11) 0.043(11) 0.028(9) 0.011(8) 0.020(8) 0.002(8)
C42 0.025(9) 0.049(11) 0.043(11) 0.005(9) 0.013(8) 0.005(8)
C43 0.032(8) 0.032(9) 0.028(8) 0.015(7) 0.015(7) 0.002(7)
C44 0.020(8) 0.040(10) 0.041(10) 0.014(8) 0.008(7) 0.000(7)
C45 0.024(8) 0.033(9) 0.028(8) 0.015(7) 0.005(6) 0.008(6)
C46 0.019(7) 0.026(8) 0.028(8) 0.007(6) 0.010(6) 0.000(6)
C47 0.017(7) 0.021(8) 0.038(9) 0.009(7) 0.017(6) 0.006(6)
C48 0.019(7) 0.038(10) 0.025(8) 0.008(7) 0.006(6) 0.002(6)
C49 0.024(8) 0.030(9) 0.027(8) 0.013(7) 0.005(6) -0.006(6)
N5 0.028(7) 0.030(7) 0.021(6) 0.016(6) 0.002(5) 0.002(5)
C50 0.021(8) 0.052(11) 0.036(10) 0.023(8) 0.001(7) 0.006(7)
C51 0.027(9) 0.065(13) 0.042(11) 0.035(10) 0.001(8) -0.004(8)
C52 0.017(8) 0.084(15) 0.048(11) 0.035(11) 0.009(8) -0.002(8)
C53 0.031(11) 0.12(2) 0.084(18) 0.054(17) 0.003(11) -0.017(12)
C54 0.031(8) 0.029(9) 0.024(8) 0.003(7) -0.002(7) 0.002(7)
C55 0.045(10) 0.034(10) 0.040(10) 0.015(8) 0.006(8) -0.003(8)
C56 0.075(15) 0.045(13) 0.042(12) 0.001(10) 0.019(11) -0.001(11)
C57 0.058(14) 0.059(15) 0.073(16) 0.009(12) 0.024(12) 0.017(11)
C58 0.022(8) 0.038(10) 0.037(9) 0.025(8) 0.005(7) 0.001(7)
C59 0.031(9) 0.035(10) 0.028(9) 0.013(7) 0.002(7) -0.007(7)
C60 0.039(10) 0.041(11) 0.043(11) 0.020(9) 0.008(8) 0.004(8)
C61 0.029(9) 0.048(12) 0.067(14) 0.031(10) 0.001(9) 0.005(8)
C62 0.031(8) 0.029(9) 0.025(8) 0.011(7) 0.013(7) 0.006(7)
C63 0.030(8) 0.027(9) 0.022(8) 0.005(7) 0.001(6) 0.005(6)
C64 0.047(10) 0.048(11) 0.031(9) 0.023(8) 0.016(8) 0.017(8)
C65 0.060(13) 0.050(12) 0.033(10) 0.015(9) 0.007(9) -0.012(10)

loop_
_atom_type_symbol
_atom_type_description
_atom_type_scat_dispersion_real
_atom_type_scat_dispersion_imag
_atom_type_scat_source
C C 0.0033 0.0016 'International Tables Vol C Tables 4.2.6.8 and 6.1.1.4'
H H 0.0000 0.0000 'International Tables Vol C Tables 4.2.6.8 and 6.1.1.4'
N N 0.0061 0.0033 'International Tables Vol C Tables 4.2.6.8 and 6.1.1.4'
F F 0.0171 0.0103 'International Tables Vol C Tables 4.2.6.8 and 6.1.1.4'
P P 0.1023 0.0942 'International Tables Vol C Tables 4.2.6.8 and 6.1.1.4'
I I -0.4742 1.8119 'International Tables Vol C Tables 4.2.6.8 and 6.1.1.4'
Pt Pt -1.7033 8.3905 'International Tables Vol C Tables 4.2.6.8 and 6.1.1.4'

loop_
_geom_angle_atom_site_label_1
_geom_angle_atom_site_label_2
_geom_angle_atom_site_label_3
_geom_angle
_geom_angle_site_symmetry_1
_geom_angle_site_symmetry_3
_geom_angle_publ_flag
C7 Pt1 C1 84.8(5) . . ?
C7 Pt1 P2 99.1(4) . . ?
C1 Pt1 P2 173.1(4) . . ?
C7 Pt1 P1 175.7(4) . . ?
C1 Pt1 P1 98.8(4) . . ?
P2 Pt1 P1 77.63(14) . . ?
C47 Pt2 N1 80.8(6) . . ?
C47 Pt2 N2 171.4(6) . . ?
N1 Pt2 N2 91.2(5) . . ?
C47 Pt2 P2 94.6(5) . . ?
N1 Pt2 P2 168.1(4) . . ?
N2 Pt2 P2 93.8(4) . . ?
C47 Pt2 P1 84.1(4) . . ?
N1 Pt2 P1 92.5(4) . . ?
N2 Pt2 P1 99.5(4) . . ?
P2 Pt2 P1 76.04(13) . . ?
C47 Pt2 I 91.1(4) . . ?
N1 Pt2 I 91.3(4) . . ?
N2 Pt2 I 85.9(4) . . ?
P2 Pt2 I 99.85(10) . . ?
P1 Pt2 I 173.35(9) . . ?
C13 P1 C19 101.9(7) . . ?
C13 P1 Pt1 120.5(5) . . ?
C19 P1 Pt1 110.2(5) . . ?
C13 P1 Pt2 109.7(6) . . ?
C19 P1 Pt2 115.8(5) . . ?
Pt1 P1 Pt2 99.51(14) . . ?
C31 P2 C25 98.9(7) . . ?
C31 P2 Pt1 113.8(5) . . ?
C25 P2 Pt1 115.3(5) . . ?
C31 P2 Pt2 111.0(5) . . ?
C25 P2 Pt2 118.4(5) . . ?
Pt1 P2 Pt2 100.14(15) . . ?
C37 N1 C49 116.6(13) . . ?
C37 N1 Pt2 129.4(10) . . ?
C49 N1 Pt2 113.7(9) . . ?
N3 N2 Pt2 120.1(12) . . ?
N4 N3 N2 174.8(19) . . ?
C2 C1 C6 114.1(14) . . ?
C2 C1 Pt1 127.0(11) . . ?
C6 C1 Pt1 118.3(11) . . ?
C1 C2 F1 120.5(14) . . ?
C1 C2 C3 125.3(15) . . ?
F1 C2 C3 114.1(14) . . ?
F2 C3 C4 119.5(15) . . ?
F2 C3 C2 122.4(14) . . ?
C4 C3 C2 118.0(15) . . ?
C3 C4 C5 120.6(15) . . ?
C3 C4 F3 120.7(16) . . ?
C5 C4 F3 118.6(15) . . ?
F4 C5 C4 120.6(14) . . ?
F4 C5 C6 121.0(15) . . ?
C4 C5 C6 118.5(14) . . ?
F5 C6 C5 116.0(14) . . ?
F5 C6 C1 120.8(14) . . ?
C5 C6 C1 123.2(15) . . ?
C12 C7 C8 116.2(13) . . ?
C12 C7 Pt1 120.2(11) . . ?
C8 C7 Pt1 123.6(11) . . ?
F6 C8 C9 117.4(13) . . ?
F6 C8 C7 120.2(13) . . ?
C9 C8 C7 122.3(15) . . ?
F7 C9 C10 118.4(14) . . ?
F7 C9 C8 120.2(15) . . ?
C10 C9 C8 121.3(15) . . ?
F8 C10 C9 122.7(15) . . ?
F8 C10 C11 118.3(15) . . ?
C9 C10 C11 118.7(15) . . ?
F9 C11 C10 120.3(14) . . ?
F9 C11 C12 121.3(13) . . ?
C10 C11 C12 118.1(14) . . ?
C7 C12 F10 122.2(13) . . ?
C7 C12 C11 123.2(13) . . ?
F10 C12 C11 114.7(12) . . ?
C14 C13 C18 117.0(15) . . ?
C14 C13 P1 120.9(12) . . ?
C18 C13 P1 121.9(12) . . ?
C15 C14 C13 123.3(16) . . ?
C14 C15 C16 117.6(17) . . ?
C17 C16 C15 121.5(17) . . ?
C16 C17 C18 120.1(17) . . ?
C17 C18 C13 120.4(16) . . ?
C24 C19 C20 118.5(14) . . ?
C24 C19 P1 124.2(11) . . ?
C20 C19 P1 116.8(11) . . ?
C21 C20 C19 120.0(15) . . ?
C20 C21 C22 120.5(15) . . ?
C23 C22 C21 119.3(15) . . ?
C22 C23 C24 120.3(15) . . ?
C19 C24 C23 121.4(15) . . ?
C30 C25 C26 117.6(13) . . ?
C30 C25 P2 116.9(11) . . ?
C26 C25 P2 125.3(12) . . ?
C27 C26 C25 119.9(14) . . ?
C26 C27 C28 121.6(15) . . ?
C27 C28 C29 119.9(16) . . ?
C30 C29 C28 118.5(16) . . ?
C25 C30 C29 122.5(16) . . ?
C32 C31 C36 118.9(13) . . ?
C32 C31 P2 120.7(11) . . ?
C36 C31 P2 120.3(11) . . ?
C31 C32 C33 120.5(15) . . ?
C34 C33 C32 120.4(15) . . ?
C33 C34 C35 120.3(14) . . ?
C36 C35 C34 119.9(15) . . ?
C35 C36 C31 120.0(14) . . ?
N1 C37 C38 122.1(15) . . ?
C39 C38 C37 120.5(16) . . ?
C38 C39 C40 119.9(16) . . ?
C49 C40 C39 117.7(15) . . ?
C49 C40 C41 117.2(14) . . ?
C39 C40 C41 125.1(15) . . ?
C42 C41 C40 120.3(16) . . ?
C41 C42 C43 122.5(16) . . ?
C42 C43 C48 119.9(15) . . ?
C42 C43 C44 123.9(15) . . ?
C48 C43 C44 116.3(14) . . ?
C45 C44 C43 121.1(14) . . ?
C44 C45 C46 121.4(14) . . ?
C47 C46 C45 120.3(14) . . ?
C46 C47 C48 117.7(13) . . ?
C46 C47 Pt2 130.7(11) . . ?
C48 C47 Pt2 111.5(10) . . ?
C49 C48 C47 120.0(13) . . ?
C49 C48 C43 116.6(14) . . ?
C47 C48 C43 123.1(14) . . ?
C40 C49 N1 122.9(14) . . ?
C40 C49 C48 123.2(14) . . ?
N1 C49 C48 113.5(13) . . ?
C54 N5 C50 111.8(12) . . ?
C54 N5 C58 107.8(12) . . ?
C50 N5 C58 110.0(11) . . ?
C54 N5 C62 109.4(11) . . ?
C50 N5 C62 108.0(12) . . ?
C58 N5 C62 109.8(11) . . ?
C51 C50 N5 116.6(14) . . ?
C50 C51 C52 112.2(14) . . ?
C51 C52 C53 112.0(16) . . ?
N5 C54 C55 116.2(13) . . ?
C56 C55 C54 112.1(15) . . ?
C57 C56 C55 113.2(18) . . ?
C59 C58 N5 114.9(13) . . ?
C60 C59 C58 111.1(14) . . ?
C61 C60 C59 113.4(15) . . ?
C63 C62 N5 117.9(12) . . ?
C64 C63 C62 110.7(13) . . ?
C63 C64 C65 113.6(15) . . ?

loop_
_geom_bond_atom_site_label_1
_geom_bond_atom_site_label_2
_geom_bond_distance
_geom_bond_site_symmetry_2
_geom_bond_publ_flag
Pt1 C7 2.084(13) . ?
Pt1 C1 2.091(14) . ?
Pt1 P2 2.299(4) . ?
Pt1 P1 2.307(4) . ?
Pt2 C47 2.040(13) . ?
Pt2 N1 2.100(13) . ?
Pt2 N2 2.143(13) . ?
Pt2 P2 2.337(4) . ?
Pt2 P1 2.351(4) . ?
Pt2 I 2.7745(13) . ?
P1 C13 1.791(16) . ?
P1 C19 1.832(14) . ?
P2 C31 1.821(14) . ?
P2 C25 1.834(13) . ?
F1 C2 1.389(18) . ?
F2 C3 1.345(17) . ?
F3 C4 1.369(18) . ?
F4 C5 1.352(17) . ?
F5 C6 1.354(18) . ?
F6 C8 1.337(17) . ?
F7 C9 1.347(18) . ?
F8 C10 1.332(18) . ?
F9 C11 1.336(17) . ?
F10 C12 1.370(16) . ?
N1 C37 1.364(19) . ?
N1 C49 1.399(19) . ?
N2 N3 1.196(19) . ?
N3 N4 1.170(19) . ?
C1 C2 1.33(2) . ?
C1 C6 1.39(2) . ?
C2 C3 1.38(2) . ?
C3 C4 1.35(2) . ?
C4 C5 1.36(2) . ?
C5 C6 1.38(2) . ?
C7 C12 1.36(2) . ?
C7 C8 1.39(2) . ?
C8 C9 1.37(2) . ?
C9 C10 1.35(2) . ?
C10 C11 1.40(2) . ?
C11 C12 1.41(2) . ?
C13 C14 1.39(2) . ?
C13 C18 1.40(2) . ?
C14 C15 1.36(2) . ?
C15 C16 1.40(3) . ?
C16 C17 1.35(3) . ?
C17 C18 1.39(2) . ?
C19 C24 1.37(2) . ?
C19 C20 1.40(2) . ?
C20 C21 1.38(2) . ?
C21 C22 1.39(2) . ?
C22 C23 1.37(2) . ?
C23 C24 1.38(2) . ?
C25 C30 1.37(2) . ?
C25 C26 1.424(19) . ?
C26 C27 1.36(2) . ?
C27 C28 1.37(2) . ?
C28 C29 1.39(2) . ?
C29 C30 1.39(2) . ?
C31 C32 1.39(2) . ?
C31 C36 1.41(2) . ?
C32 C33 1.40(2) . ?
C33 C34 1.37(2) . ?
C34 C35 1.40(2) . ?
C35 C36 1.39(2) . ?
C37 C38 1.40(2) . ?
C38 C39 1.36(2) . ?
C39 C40 1.41(2) . ?
C40 C49 1.40(2) . ?
C40 C41 1.43(2) . ?
C41 C42 1.35(2) . ?
C42 C43 1.39(2) . ?
C43 C48 1.42(2) . ?
C43 C44 1.42(2) . ?
C44 C45 1.36(2) . ?
C45 C46 1.43(2) . ?
C46 C47 1.38(2) . ?
C47 C48 1.42(2) . ?
C48 C49 1.42(2) . ?
N5 C54 1.50(2) . ?
N5 C50 1.520(19) . ?
N5 C58 1.533(18) . ?
N5 C62 1.535(18) . ?
C50 C51 1.49(2) . ?
C51 C52 1.51(2) . ?
C52 C53 1.53(2) . ?
C54 C55 1.52(2) . ?
C55 C56 1.51(3) . ?
C56 C57 1.49(3) . ?
C58 C59 1.52(2) . ?
C59 C60 1.52(2) . ?
C60 C61 1.51(2) . ?
C62 C63 1.49(2) . ?
C63 C64 1.49(2) . ?
C64 C65 1.52(2) . ?
